data_4038930
loop_
_publ_author_name
'Jia, Hongbin'
'Min, Deng'
'Guo, Tianyun'
'Wu, Mingzhong'
'Wang, Xiaolei'
'Liu, Jian'
'Tang, Shouchu'

_publ_section_title
;
 Dithiane Induced [3+2] Cycloaddition Tactic for the Convergent Synthesis
 of Dihydropyrrole and Pyrrole Derivatives.
;
_journal_name_full 'The Journal of organic chemistry'
_journal_paper_doi 10.1021/acs.joc.0c01145
_journal_year 2020
_chemical_formula_moiety 'C19 H18 Cl N S2'
_chemical_formula_sum 'C19 H18 Cl N S2'
_chemical_formula_weight 359.91
_space_group_crystal_system monoclinic
_space_group_IT_number 14
_space_group_name_Hall '-P 2ybc'
_space_group_name_H-M_alt 'P 1 21/c 1'
_atom_sites_solution_hydrogens mixed
_atom_sites_solution_primary direct
_audit_creation_date 2019-10-18
_audit_creation_method
;
Olex2 1.2
(compiled 2018.05.29 svn.r3508 for OlexSys, GUI svn.r5506)
;
_cell_angle_alpha 90
_cell_angle_beta 115.548(6)
_cell_angle_gamma 90
_cell_formula_units_Z 4
_cell_length_a 10.3387(5)
_cell_length_b 15.7767(5)
_cell_length_c 11.6622(6)
_cell_measurement_reflns_used 3560
_cell_measurement_temperature 292.76(10)
_cell_measurement_theta_max 69.8170
_cell_measurement_theta_min 5.0420
_cell_volume 1716.24(16)
_computing_cell_refinement
;
CrysAlisPro, Agilent Technologies,
Version 1.171.36.28 (release 01-02-2013 CrysAlis171 .NET)
(compiled Feb  1 2013,16:14:44)
;
_computing_data_collection
;
CrysAlisPro, Agilent Technologies,
Version 1.171.36.28 (release 01-02-2013 CrysAlis171 .NET)
(compiled Feb  1 2013,16:14:44)
;
_computing_data_reduction
;
CrysAlisPro, Agilent Technologies,
Version 1.171.36.28 (release 01-02-2013 CrysAlis171 .NET)
(compiled Feb  1 2013,16:14:44)
;
_computing_molecular_graphics 'Olex2 (Dolomanov et al., 2009)'
_computing_publication_material 'Olex2 (Dolomanov et al., 2009)'
_computing_structure_refinement 'ShelXL (Sheldrick, 2015)'
_computing_structure_solution 'ShelXS (Sheldrick, 2008)'
_diffrn_ambient_temperature 292.76(10)
_diffrn_detector_area_resol_mean 16.0733
_diffrn_measured_fraction_theta_full 0.980
_diffrn_measured_fraction_theta_max 0.980
_diffrn_measurement_details
;
#__ type_ start__ end____ width___ exp.time_
  1 omega  -58.00  -31.00   1.0000    1.0000
omega____ theta____ kappa____ phi______ frames
    -       -8.5000  111.0000  -60.0000 27

#__ type_ start__ end____ width___ exp.time_
  2 omega  -17.00   10.00   1.0000    1.0000
omega____ theta____ kappa____ phi______ frames
    -       -8.5000  111.0000  -60.0000 27

#__ type_ start__ end____ width___ exp.time_
  3 omega  -84.00  -40.00   1.0000    1.0000
omega____ theta____ kappa____ phi______ frames
    -       -8.5000  178.0000    0.0000 44

#__ type_ start__ end____ width___ exp.time_
  4 omega   55.00   98.00   1.0000    1.0000
omega____ theta____ kappa____ phi______ frames
    -       54.0000  -99.0000 -120.0000 43

#__ type_ start__ end____ width___ exp.time_
  5 omega   68.00   94.00   1.0000    1.0000
omega____ theta____ kappa____ phi______ frames
    -       54.0000   60.0000   53.0000 26

#__ type_ start__ end____ width___ exp.time_
  6 omega    1.00   50.00   1.0000    1.0000
omega____ theta____ kappa____ phi______ frames
    -       54.0000  -99.0000 -120.0000 49

#__ type_ start__ end____ width___ exp.time_
  7 omega   37.00   77.00   1.0000    1.1000
omega____ theta____ kappa____ phi______ frames
    -      108.0000  -38.0000   90.0000 40

#__ type_ start__ end____ width___ exp.time_
  8 omega   37.00   98.00   1.0000    1.1000
omega____ theta____ kappa____ phi______ frames
    -      108.0000  -50.0000    0.0000 61

#__ type_ start__ end____ width___ exp.time_
  9 omega  103.00  174.00   1.0000    1.1000
omega____ theta____ kappa____ phi______ frames
    -      108.0000   63.0000  150.0000 71

#__ type_ start__ end____ width___ exp.time_
 10 omega   58.00   92.00   1.0000    1.1000
omega____ theta____ kappa____ phi______ frames
    -      108.0000  -50.0000  -90.0000 34

#__ type_ start__ end____ width___ exp.time_
 11 omega   46.00   86.00   1.0000    1.1000
omega____ theta____ kappa____ phi______ frames
    -      108.0000  -25.0000   30.0000 40

#__ type_ start__ end____ width___ exp.time_
 12 omega   77.00  113.00   1.0000    1.1000
omega____ theta____ kappa____ phi______ frames
    -      108.0000    0.0000  -60.0000 36

#__ type_ start__ end____ width___ exp.time_
 13 omega   38.00   64.00   1.0000    1.1000
omega____ theta____ kappa____ phi______ frames
    -      108.0000    0.0000  -60.0000 26

#__ type_ start__ end____ width___ exp.time_
 14 omega   23.00   60.00   1.0000    1.0000
omega____ theta____ kappa____ phi______ frames
    -        0.0000   61.0000 -118.0000 37

#__ type_ start__ end____ width___ exp.time_
 15 omega  -27.00   -2.00   1.0000    1.0000
omega____ theta____ kappa____ phi______ frames
    -       -8.5000  125.0000  150.0000 25

#__ type_ start__ end____ width___ exp.time_
 16 omega  -65.00  -34.00   1.0000    1.0000
omega____ theta____ kappa____ phi______ frames
    -       -8.5000  125.0000  150.0000 31

#__ type_ start__ end____ width___ exp.time_
 17 omega   34.00   69.00   1.0000    1.0000
omega____ theta____ kappa____ phi______ frames
    -       54.0000 -125.0000  -60.0000 35

#__ type_ start__ end____ width___ exp.time_
 18 omega    4.00   72.00   1.0000    1.0000
omega____ theta____ kappa____ phi______ frames
    -       54.0000  -57.0000   30.0000 68

#__ type_ start__ end____ width___ exp.time_
 19 omega   87.00  112.00   1.0000    1.0000
omega____ theta____ kappa____ phi______ frames
    -       54.0000 -125.0000  -60.0000 25

#__ type_ start__ end____ width___ exp.time_
 20 omega   36.00   63.00   1.0000    1.1000
omega____ theta____ kappa____ phi______ frames
    -      108.0000  -38.0000 -180.0000 27

#__ type_ start__ end____ width___ exp.time_
 21 omega   55.00   81.00   1.0000    1.1000
omega____ theta____ kappa____ phi______ frames
    -      108.0000  -38.0000   30.0000 26

#__ type_ start__ end____ width___ exp.time_
 22 omega   45.00  129.00   1.0000    1.1000
omega____ theta____ kappa____ phi______ frames
    -      108.0000  -63.0000  150.0000 84

#__ type_ start__ end____ width___ exp.time_
 23 omega  146.00  176.00   1.0000    1.1000
omega____ theta____ kappa____ phi______ frames
    -      108.0000  111.0000 -150.0000 30

#__ type_ start__ end____ width___ exp.time_
 24 omega  109.00  138.00   1.0000    1.1000
omega____ theta____ kappa____ phi______ frames
    -      108.0000  111.0000 -150.0000 29

#__ type_ start__ end____ width___ exp.time_
 25 omega   58.00   84.00   1.0000    1.1000
omega____ theta____ kappa____ phi______ frames
    -      108.0000  -63.0000 -120.0000 26

#__ type_ start__ end____ width___ exp.time_
 26 omega   39.00   66.00   1.0000    1.1000
omega____ theta____ kappa____ phi______ frames
    -      108.0000  -25.0000  120.0000 27

#__ type_ start__ end____ width___ exp.time_
 27 omega   62.00  140.00   1.0000    1.1000
omega____ theta____ kappa____ phi______ frames
    -      108.0000  -91.0000  -30.0000 78

#__ type_ start__ end____ width___ exp.time_
 28 omega  -61.00  -34.00   1.0000    1.0000
omega____ theta____ kappa____ phi______ frames
    -       -8.5000  178.0000 -180.0000 27

#__ type_ start__ end____ width___ exp.time_
 29 omega   20.00   45.00   1.0000    1.0000
omega____ theta____ kappa____ phi______ frames
    -       54.0000   81.0000 -176.4994 25

#__ type_ start__ end____ width___ exp.time_
 30 omega   32.00   58.00   1.0000    1.0000
omega____ theta____ kappa____ phi______ frames
    -       54.0000   60.0000   53.0000 26

#__ type_ start__ end____ width___ exp.time_
 31 omega   75.00  113.00   1.0000    1.0000
omega____ theta____ kappa____ phi______ frames
    -       54.0000   57.0000  120.0000 38

#__ type_ start__ end____ width___ exp.time_
 32 omega   43.00   71.00   1.0000    1.1000
omega____ theta____ kappa____ phi______ frames
    -      108.0000  -25.0000 -150.0000 28

#__ type_ start__ end____ width___ exp.time_
 33 omega   41.00  116.00   1.0000    1.1000
omega____ theta____ kappa____ phi______ frames
    -      108.0000  -91.0000 -180.0000 75
;
_diffrn_measurement_device_type 'SuperNova, Dual, Cu at zero, Eos'
_diffrn_measurement_method '\w scans'
_diffrn_orient_matrix_UB_11 0.0827735000
_diffrn_orient_matrix_UB_12 -0.0661697000
_diffrn_orient_matrix_UB_13 0.1027142000
_diffrn_orient_matrix_UB_21 0.1374098000
_diffrn_orient_matrix_UB_22 0.0199875000
_diffrn_orient_matrix_UB_23 -0.0155442000
_diffrn_orient_matrix_UB_31 0.0395965000
_diffrn_orient_matrix_UB_32 0.0689877000
_diffrn_orient_matrix_UB_33 0.1031487000
_diffrn_radiation_monochromator mirror
_diffrn_radiation_type CuK\a
_diffrn_radiation_wavelength 1.54184
_diffrn_reflns_av_R_equivalents 0.0471
_diffrn_reflns_av_unetI/netI 0.0421
_diffrn_reflns_Laue_measured_fraction_full 0.980
_diffrn_reflns_Laue_measured_fraction_max 0.980
_diffrn_reflns_limit_h_max 12
_diffrn_reflns_limit_h_min -12
_diffrn_reflns_limit_k_max 18
_diffrn_reflns_limit_k_min -17
_diffrn_reflns_limit_l_max 13
_diffrn_reflns_limit_l_min -9
_diffrn_reflns_number 8503
_diffrn_reflns_point_group_measured_fraction_full 0.980
_diffrn_reflns_point_group_measured_fraction_max 0.980
_diffrn_reflns_theta_full 66.599
_diffrn_reflns_theta_max 66.598
_diffrn_reflns_theta_min 4.741
_diffrn_source 'SuperNova (Cu) X-ray Source'
_exptl_absorpt_coefficient_mu 4.212
_exptl_absorpt_correction_T_max 1.00000
_exptl_absorpt_correction_T_min 0.29482
_exptl_absorpt_correction_type multi-scan
_exptl_absorpt_process_details
;
CrysAlisPro, Agilent Technologies,
Version 1.171.36.28 (release 01-02-2013 CrysAlis171 .NET)
(compiled Feb  1 2013,16:14:44)
Empirical absorption correction using spherical harmonics,
 implemented in SCALE3 ABSPACK scaling algorithm.
;
_exptl_crystal_colour 'clear light colourless'
_exptl_crystal_colour_lustre clear
_exptl_crystal_colour_modifier light
_exptl_crystal_colour_primary colourless
_exptl_crystal_density_diffrn 1.393
_exptl_crystal_description block
_exptl_crystal_F_000 752
_exptl_crystal_size_max 0.2
_exptl_crystal_size_mid 0.15
_exptl_crystal_size_min 0.12
_refine_diff_density_max 0.649
_refine_diff_density_min -0.649
_refine_diff_density_rms 0.069
_refine_ls_extinction_method none
_refine_ls_goodness_of_fit_ref 1.044
_refine_ls_hydrogen_treatment constr
_refine_ls_matrix_type full
_refine_ls_number_parameters 208
_refine_ls_number_reflns 2967
_refine_ls_number_restraints 0
_refine_ls_restrained_S_all 1.044
_refine_ls_R_factor_all 0.0578
_refine_ls_R_factor_gt 0.0516
_refine_ls_shift/su_max 0.000
_refine_ls_shift/su_mean 0.000
_refine_ls_structure_factor_coef Fsqd
_refine_ls_weighting_details 'w=1/[\s^2^(Fo^2^)+(0.0907P)^2^+0.7016P] where P=(Fo^2^+2Fc^2^)/3'
_refine_ls_weighting_scheme calc
_refine_ls_wR_factor_gt 0.1444
_refine_ls_wR_factor_ref 0.1529
_reflns_Friedel_coverage 0.000
_reflns_number_gt 2570
_reflns_number_total 2967
_reflns_threshold_expression 'I > 2\s(I)'
_cod_data_source_file jo0c01145_si_002.cif
_cod_data_source_block jiahb_1016
_cod_original_cell_volume 1716.23(15)
_cod_database_code 4038930
_shelx_shelxl_version_number 2018/3
_shelx_space_group_comment
;
The symmetry employed for this shelxl refinement is uniquely defined
by the following loop, which should always be used as a source of
symmetry information in preference to the above space-group names.
They are only intended as comments.
;
_reflns_odcompleteness_completeness 97.34
_reflns_odcompleteness_iscentric 1
_reflns_odcompleteness_theta 66.97
_olex2_refinement_description
;
1. Fixed Uiso
 At 1.2 times of:
  All C(H) groups, All C(H,H) groups, All N(H) groups
2.a Riding coordinates:
 N4(H4)
2.b Ternary CH refined with riding coordinates:
 C6(H6)
2.c Secondary CH2 refined with riding coordinates:
 C9(H9A,H9B), C13(H13A,H13B), C22(H22A,H22B)
2.d Aromatic/amide H refined with riding coordinates:
 C8(H8), C10(H10), C12(H12), C15(H15), C16(H16), C17(H17), C18(H18), C19(H19),
 C21(H21), C23(H23)
;
_olex2_date_sample_data_collection 2019-10-16
_olex2_submission_special_instructions 'No special instructions were received'

loop_
_space_group_symop_operation_xyz
'x, y, z'
'-x, y+1/2, -z+1/2'
'-x, -y, -z'
'x, -y-1/2, z-1/2'

loop_
_atom_site_label
_atom_site_type_symbol
_atom_site_fract_x
_atom_site_fract_y
_atom_site_fract_z
_atom_site_U_iso_or_equiv
_atom_site_adp_type
_atom_site_occupancy
_atom_site_site_symmetry_order
_atom_site_calc_flag
_atom_site_refinement_flags_posn
_atom_site_refinement_flags_adp
_atom_site_refinement_flags_occupancy
_atom_site_disorder_assembly
_atom_site_disorder_group
S1 S 0.46824(7) 0.17596(4) 0.60838(7) 0.0422(2) Uani 1 1 d . . . . .
S2 S 0.36268(8) 0.27064(5) 0.36050(7) 0.0490(2) Uani 1 1 d . . . . .
Cl3 Cl -0.32582(9) 0.52898(5) 0.29057(9) 0.0652(3) Uani 1 1 d . . . . .
N4 N 0.24656(19) 0.28333(12) 0.5248(2) 0.0305(5) Uani 1 1 d . . . . .
H4 H 0.241274 0.333166 0.493255 0.037 Uiso 1 1 d R . . . .
C5 C 0.0001(2) 0.32039(15) 0.4569(2) 0.0323(5) Uani 1 1 d . . . . .
C6 C 0.1117(2) 0.25190(17) 0.5144(2) 0.0347(6) Uani 1 1 d . . . . .
H6 H 0.120648 0.238491 0.599598 0.042 Uiso 1 1 calc R . . . .
C7 C -0.2009(3) 0.44847(17) 0.3541(3) 0.0433(6) Uani 1 1 d . . . . .
C8 C -0.1571(3) 0.40264(18) 0.2771(3) 0.0457(7) Uani 1 1 d . . . . .
H8 H -0.195258 0.414242 0.190566 0.055 Uiso 1 1 calc R . . . .
C9 C 0.5740(3) 0.26991(19) 0.6676(3) 0.0477(7) Uani 1 1 d . . . . .
H9A H 0.520420 0.309825 0.693656 0.057 Uiso 1 1 calc R . . . .
H9B H 0.660470 0.255215 0.742449 0.057 Uiso 1 1 calc R . . . .
C10 C 0.2030(3) 0.15557(17) 0.4191(3) 0.0376(6) Uani 1 1 d . . . . .
H10 H 0.213774 0.109286 0.374603 0.045 Uiso 1 1 calc R . . . .
C11 C 0.3125(3) 0.22321(16) 0.4776(3) 0.0352(6) Uani 1 1 d . . . . .
C12 C -0.0561(3) 0.04392(18) 0.3312(3) 0.0469(7) Uani 1 1 d . . . . .
H12 H 0.012781 0.030523 0.302751 0.056 Uiso 1 1 calc R . . . .
C13 C 0.6161(3) 0.3129(2) 0.5727(3) 0.0551(8) Uani 1 1 d . . . . .
H13A H 0.664824 0.272161 0.542754 0.066 Uiso 1 1 calc R . . . .
H13B H 0.683141 0.358226 0.615200 0.066 Uiso 1 1 calc R . . . .
C14 C 0.0883(3) 0.17035(16) 0.4392(2) 0.0341(6) Uani 1 1 d . . . . .
C15 C -0.1458(3) 0.43173(18) 0.4822(3) 0.0462(7) Uani 1 1 d . . . . .
H15 H -0.175372 0.463274 0.533957 0.055 Uiso 1 1 calc R . . . .
C16 C -0.1733(4) -0.0083(2) 0.3002(3) 0.0602(9) Uani 1 1 d . . . . .
H16 H -0.182701 -0.056540 0.251420 0.072 Uiso 1 1 calc R . . . .
C17 C -0.0458(3) 0.36750(18) 0.5335(3) 0.0419(6) Uani 1 1 d . . . . .
H17 H -0.008955 0.355702 0.619981 0.050 Uiso 1 1 calc R . . . .
C18 C -0.1440(3) 0.1350(2) 0.4459(3) 0.0466(7) Uani 1 1 d . . . . .
H18 H -0.134431 0.182745 0.495603 0.056 Uiso 1 1 calc R . . . .
C19 C -0.2765(3) 0.0107(2) 0.3411(4) 0.0637(10) Uani 1 1 d . . . . .
H19 H -0.355394 -0.024668 0.320138 0.076 Uiso 1 1 calc R . . . .
C20 C -0.0392(3) 0.11643(16) 0.4044(2) 0.0365(6) Uani 1 1 d . . . . .
C21 C -0.2627(3) 0.0824(2) 0.4133(3) 0.0565(9) Uani 1 1 d . . . . .
H21 H -0.332897 0.095653 0.440292 0.068 Uiso 1 1 calc R . . . .
C22 C 0.4892(4) 0.3494(2) 0.4592(3) 0.0587(8) Uani 1 1 d . . . . .
H22A H 0.524739 0.380979 0.407367 0.070 Uiso 1 1 calc R . . . .
H22B H 0.439157 0.388883 0.489646 0.070 Uiso 1 1 calc R . . . .
C23 C -0.0564(3) 0.33935(18) 0.3284(3) 0.0427(6) Uani 1 1 d . . . . .
H23 H -0.025975 0.309025 0.276082 0.051 Uiso 1 1 calc R . . . .

loop_
_atom_site_aniso_label
_atom_site_aniso_U_11
_atom_site_aniso_U_22
_atom_site_aniso_U_33
_atom_site_aniso_U_23
_atom_site_aniso_U_13
_atom_site_aniso_U_12
S1 0.0342(4) 0.0411(4) 0.0435(4) 0.0033(3) 0.0094(3) -0.0012(2)
S2 0.0482(4) 0.0595(5) 0.0367(4) 0.0022(3) 0.0158(3) -0.0102(3)
Cl3 0.0537(5) 0.0466(5) 0.0893(7) 0.0139(4) 0.0253(4) 0.0137(3)
N4 0.0175(9) 0.0259(9) 0.0464(12) -0.0146(8) 0.0121(8) -0.0061(7)
C5 0.0259(11) 0.0369(13) 0.0341(13) -0.0014(10) 0.0129(10) -0.0032(9)
C6 0.0272(12) 0.0411(13) 0.0324(13) -0.0023(10) 0.0097(10) -0.0017(10)
C7 0.0318(13) 0.0371(14) 0.0584(18) 0.0038(13) 0.0171(12) -0.0029(10)
C8 0.0486(16) 0.0460(15) 0.0356(14) 0.0045(12) 0.0115(12) 0.0020(12)
C9 0.0326(13) 0.0535(17) 0.0462(16) -0.0079(13) 0.0068(12) -0.0084(11)
C10 0.0326(12) 0.0366(13) 0.0400(14) -0.0076(11) 0.0121(11) -0.0047(10)
C11 0.0281(12) 0.0362(13) 0.0397(14) -0.0067(11) 0.0130(10) -0.0026(9)
C12 0.0397(15) 0.0382(14) 0.0517(17) 0.0042(12) 0.0092(13) -0.0043(11)
C13 0.0388(15) 0.0604(19) 0.067(2) -0.0123(16) 0.0243(15) -0.0190(13)
C14 0.0282(12) 0.0366(13) 0.0307(12) -0.0001(10) 0.0063(10) -0.0027(9)
C15 0.0493(16) 0.0442(15) 0.0548(18) -0.0012(13) 0.0315(14) 0.0055(12)
C16 0.0518(18) 0.0372(15) 0.066(2) 0.0054(14) 0.0005(16) -0.0135(13)
C17 0.0439(15) 0.0478(15) 0.0362(14) -0.0006(12) 0.0192(12) 0.0038(11)
C18 0.0335(13) 0.0518(17) 0.0487(16) 0.0077(13) 0.0123(12) -0.0042(11)
C19 0.0389(16) 0.060(2) 0.070(2) 0.0260(17) 0.0022(15) -0.0180(14)
C20 0.0285(12) 0.0358(13) 0.0340(13) 0.0091(11) 0.0028(10) -0.0027(9)
C21 0.0347(14) 0.069(2) 0.0605(19) 0.0203(16) 0.0151(14) -0.0088(13)
C22 0.062(2) 0.0525(18) 0.064(2) 0.0027(16) 0.0295(17) -0.0185(15)
C23 0.0451(15) 0.0486(16) 0.0349(14) -0.0018(12) 0.0176(12) 0.0042(11)

loop_
_atom_type_symbol
_atom_type_description
_atom_type_scat_dispersion_real
_atom_type_scat_dispersion_imag
_atom_type_scat_source
C C 0.0181 0.0091 'International Tables Vol C Tables 4.2.6.8 and 6.1.1.4'
H H 0.0000 0.0000 'International Tables Vol C Tables 4.2.6.8 and 6.1.1.4'
Cl Cl 0.3639 0.7018 'International Tables Vol C Tables 4.2.6.8 and 6.1.1.4'
N N 0.0311 0.0180 'International Tables Vol C Tables 4.2.6.8 and 6.1.1.4'
S S 0.3331 0.5567 'International Tables Vol C Tables 4.2.6.8 and 6.1.1.4'

loop_
_geom_angle_atom_site_label_1
_geom_angle_atom_site_label_2
_geom_angle_atom_site_label_3
_geom_angle
_geom_angle_site_symmetry_1
_geom_angle_site_symmetry_3
_geom_angle_publ_flag
C9 S1 C11 98.94(13) . . ?
C22 S2 C11 99.60(14) . . ?
C6 N4 H4 113.6 . . ?
C11 N4 H4 113.5 . . ?
C11 N4 C6 110.50(19) . . ?
C17 C5 C6 120.2(2) . . ?
C23 C5 C6 121.3(2) . . ?
C23 C5 C17 118.5(2) . . ?
N4 C6 C5 108.6(2) . . ?
N4 C6 H6 109.0 . . ?
N4 C6 C14 104.4(2) . . ?
C5 C6 H6 109.0 . . ?
C5 C6 C14 116.7(2) . . ?
C14 C6 H6 109.0 . . ?
C8 C7 Cl3 120.1(2) . . ?
C8 C7 C15 120.7(3) . . ?
C15 C7 Cl3 119.2(2) . . ?
C7 C8 H8 120.0 . . ?
C7 C8 C23 119.9(3) . . ?
C23 C8 H8 120.0 . . ?
S1 C9 H9A 108.7 . . ?
S1 C9 H9B 108.7 . . ?
H9A C9 H9B 107.6 . . ?
C13 C9 S1 114.1(2) . . ?
C13 C9 H9A 108.7 . . ?
C13 C9 H9B 108.7 . . ?
C11 C10 H10 124.6 . . ?
C14 C10 H10 124.6 . . ?
C14 C10 C11 110.8(2) . . ?
S2 C11 S1 111.08(13) . . ?
N4 C11 S1 110.34(18) . . ?
N4 C11 S2 111.04(19) . . ?
N4 C11 C10 105.1(2) . . ?
C10 C11 S1 108.13(18) . . ?
C10 C11 S2 110.95(19) . . ?
C16 C12 H12 119.5 . . ?
C16 C12 C20 121.0(3) . . ?
C20 C12 H12 119.5 . . ?
C9 C13 H13A 108.9 . . ?
C9 C13 H13B 108.9 . . ?
C9 C13 C22 113.2(3) . . ?
H13A C13 H13B 107.7 . . ?
C22 C13 H13A 108.9 . . ?
C22 C13 H13B 108.9 . . ?
C10 C14 C6 108.7(2) . . ?
C10 C14 C20 127.9(2) . . ?
C20 C14 C6 123.4(2) . . ?
C7 C15 H15 120.3 . . ?
C7 C15 C17 119.5(3) . . ?
C17 C15 H15 120.3 . . ?
C12 C16 H16 119.9 . . ?
C19 C16 C12 120.3(3) . . ?
C19 C16 H16 119.9 . . ?
C5 C17 H17 119.7 . . ?
C15 C17 C5 120.7(3) . . ?
C15 C17 H17 119.7 . . ?
C20 C18 H18 119.8 . . ?
C21 C18 H18 119.8 . . ?
C21 C18 C20 120.4(3) . . ?
C16 C19 H19 120.0 . . ?
C16 C19 C21 119.9(3) . . ?
C21 C19 H19 120.0 . . ?
C12 C20 C14 120.3(3) . . ?
C12 C20 C18 118.3(2) . . ?
C18 C20 C14 121.4(3) . . ?
C18 C21 H21 120.0 . . ?
C19 C21 C18 120.1(3) . . ?
C19 C21 H21 120.0 . . ?
S2 C22 H22A 108.7 . . ?
S2 C22 H22B 108.7 . . ?
C13 C22 S2 114.2(2) . . ?
C13 C22 H22A 108.7 . . ?
C13 C22 H22B 108.7 . . ?
H22A C22 H22B 107.6 . . ?
C5 C23 H23 119.6 . . ?
C8 C23 C5 120.8(3) . . ?
C8 C23 H23 119.6 . . ?

loop_
_geom_bond_atom_site_label_1
_geom_bond_atom_site_label_2
_geom_bond_distance
_geom_bond_site_symmetry_2
_geom_bond_publ_flag
S1 C9 1.794(3) . ?
S1 C11 1.832(3) . ?
S2 C11 1.818(3) . ?
S2 C22 1.811(3) . ?
Cl3 C7 1.734(3) . ?
N4 H4 0.8600 . ?
N4 C6 1.435(3) . ?
N4 C11 1.411(3) . ?
C5 C6 1.510(3) . ?
C5 C17 1.394(4) . ?
C5 C23 1.386(4) . ?
C6 H6 0.9800 . ?
C6 C14 1.517(4) . ?
C7 C8 1.372(4) . ?
C7 C15 1.376(4) . ?
C8 H8 0.9300 . ?
C8 C23 1.379(4) . ?
C9 H9A 0.9700 . ?
C9 H9B 0.9700 . ?
C9 C13 1.513(5) . ?
C10 H10 0.9300 . ?
C10 C11 1.490(3) . ?
C10 C14 1.325(4) . ?
C12 H12 0.9300 . ?
C12 C16 1.378(4) . ?
C12 C20 1.393(4) . ?
C13 H13A 0.9700 . ?
C13 H13B 0.9700 . ?
C13 C22 1.519(5) . ?
C14 C20 1.471(3) . ?
C15 H15 0.9300 . ?
C15 C17 1.386(4) . ?
C16 H16 0.9300 . ?
C16 C19 1.377(5) . ?
C17 H17 0.9300 . ?
C18 H18 0.9300 . ?
C18 C20 1.394(4) . ?
C18 C21 1.391(4) . ?
C19 H19 0.9300 . ?
C19 C21 1.381(6) . ?
C21 H21 0.9300 . ?
C22 H22A 0.9700 . ?
C22 H22B 0.9700 . ?
C23 H23 0.9300 . ?

loop_
_geom_torsion_atom_site_label_1
_geom_torsion_atom_site_label_2
_geom_torsion_atom_site_label_3
_geom_torsion_atom_site_label_4
_geom_torsion
_geom_torsion_site_symmetry_1
_geom_torsion_site_symmetry_2
_geom_torsion_site_symmetry_3
_geom_torsion_site_symmetry_4
_geom_torsion_publ_flag
S1 C9 C13 C22 66.2(3) . . . . ?
Cl3 C7 C8 C23 179.2(2) . . . . ?
Cl3 C7 C15 C17 -180.0(2) . . . . ?
N4 C6 C14 C10 4.3(3) . . . . ?
N4 C6 C14 C20 -179.4(2) . . . . ?
C5 C6 C14 C10 124.1(2) . . . . ?
C5 C6 C14 C20 -59.6(3) . . . . ?
C6 N4 C11 S1 -108.68(19) . . . . ?
C6 N4 C11 S2 127.70(19) . . . . ?
C6 N4 C11 C10 7.7(3) . . . . ?
C6 C5 C17 C15 178.6(2) . . . . ?
C6 C5 C23 C8 -179.3(2) . . . . ?
C6 C14 C20 C12 177.7(2) . . . . ?
C6 C14 C20 C18 -3.9(4) . . . . ?
C7 C8 C23 C5 0.9(4) . . . . ?
C7 C15 C17 C5 0.6(4) . . . . ?
C8 C7 C15 C17 -0.5(4) . . . . ?
C9 S1 C11 S2 62.15(17) . . . . ?
C9 S1 C11 N4 -61.4(2) . . . . ?
C9 S1 C11 C10 -175.9(2) . . . . ?
C9 C13 C22 S2 -64.5(4) . . . . ?
C10 C14 C20 C12 -6.7(4) . . . . ?
C10 C14 C20 C18 171.7(3) . . . . ?
C11 S1 C9 C13 -61.7(2) . . . . ?
C11 S2 C22 C13 59.2(3) . . . . ?
C11 N4 C6 C5 -132.6(2) . . . . ?
C11 N4 C6 C14 -7.5(3) . . . . ?
C11 C10 C14 C6 0.3(3) . . . . ?
C11 C10 C14 C20 -175.8(2) . . . . ?
C12 C16 C19 C21 0.1(5) . . . . ?
C14 C10 C11 S1 113.0(2) . . . . ?
C14 C10 C11 S2 -125.0(2) . . . . ?
C14 C10 C11 N4 -4.9(3) . . . . ?
C15 C7 C8 C23 -0.3(4) . . . . ?
C16 C12 C20 C14 178.5(3) . . . . ?
C16 C12 C20 C18 0.1(4) . . . . ?
C16 C19 C21 C18 -0.7(5) . . . . ?
C17 C5 C6 N4 -103.3(3) . . . . ?
C17 C5 C6 C14 139.2(3) . . . . ?
C17 C5 C23 C8 -0.8(4) . . . . ?
C20 C12 C16 C19 0.2(5) . . . . ?
C20 C18 C21 C19 1.0(5) . . . . ?
C21 C18 C20 C12 -0.6(4) . . . . ?
C21 C18 C20 C14 -179.1(3) . . . . ?
C22 S2 C11 S1 -61.10(18) . . . . ?
C22 S2 C11 N4 62.1(2) . . . . ?
C22 S2 C11 C10 178.6(2) . . . . ?
C23 C5 C6 N4 75.1(3) . . . . ?
C23 C5 C6 C14 -42.4(3) . . . . ?
C23 C5 C17 C15 0.1(4) . . . . ?
